data_4064613
loop_
_publ_author_name
'Bauer, Florian'
'Braunschweig, Holger'
'Gruss, Katrin'
'Kupfer, Thomas'

_publ_section_title
;
 Diboration of Dialkynes with [2]Boraferrocenophanes
;
_journal_issue 10
_journal_name_full Organometallics
_journal_page_first 2869
_journal_paper_doi 10.1021/om200214w
_journal_volume 30
_journal_year 2011
_chemical_formula_moiety 'C28 H52 P2 Pt Si2'
_chemical_formula_sum 'C28 H52 P2 Pt Si2'
_chemical_formula_weight 701.91
_chemical_name_common
;
?
;
_chemical_name_systematic
; 
?
;
_space_group_IT_number 14
_symmetry_cell_setting monoclinic
_symmetry_space_group_name_Hall '-P 2yn'
_symmetry_space_group_name_H-M 'P 1 21/n 1'
_atom_sites_solution_hydrogens constr
_atom_sites_solution_primary direct
_atom_sites_solution_secondary difmap
_audit_creation_method SHELXL-97
_cell_angle_alpha 90.00
_cell_angle_beta 101.311(5)
_cell_angle_gamma 90.00
_cell_formula_units_Z 4
_cell_length_a 14.181(3)
_cell_length_b 11.478(2)
_cell_length_c 21.343(6)
_cell_measurement_reflns_used 6675
_cell_measurement_temperature 173(2)
_cell_measurement_theta_max 26.06
_cell_measurement_theta_min 1.95
_cell_volume 3406.5(13)
_computing_cell_refinement 'Saint+ NT ver. 6.45 (Bruker AXS)'
_computing_data_collection 'Smart NT ver. 5.63 (Bruker AXS)'
_computing_data_reduction 'Saint+ NT ver. 6.45 (Bruker AXS)'
_computing_molecular_graphics 'XP ver. 5.1 (Bruker AXS, 1998)'
_computing_publication_material 'SHELXL-97 (Sheldrick, 1997)'
_computing_structure_refinement 'SHELXL-97 (Sheldrick, 1997)'
_computing_structure_solution 'SHELXS-97 (Sheldrick, 1990)'
_diffrn_ambient_temperature 173(2)
_diffrn_measured_fraction_theta_full 0.989
_diffrn_measured_fraction_theta_max 0.989
_diffrn_measurement_device_type 'CCD area detector'
_diffrn_measurement_method 'phi and omega scans'
_diffrn_radiation_monochromator graphite
_diffrn_radiation_source 'sealed tube'
_diffrn_radiation_type MoK\a
_diffrn_radiation_wavelength 0.71073
_diffrn_reflns_av_R_equivalents 0.0456
_diffrn_reflns_av_sigmaI/netI 0.0553
_diffrn_reflns_limit_h_max 17
_diffrn_reflns_limit_h_min -17
_diffrn_reflns_limit_k_max 13
_diffrn_reflns_limit_k_min -14
_diffrn_reflns_limit_l_max 26
_diffrn_reflns_limit_l_min -26
_diffrn_reflns_number 17068
_diffrn_reflns_theta_full 26.06
_diffrn_reflns_theta_max 26.06
_diffrn_reflns_theta_min 1.95
_exptl_absorpt_coefficient_mu 4.297
_exptl_absorpt_correction_T_max 0.938
_exptl_absorpt_correction_T_min 0.623721224
_exptl_absorpt_correction_type multi-scan
_exptl_absorpt_process_details 'Sadabs 2004/1 (Brucker Nonius 2004)'
_exptl_crystal_colour yellow
_exptl_crystal_density_diffrn 1.369
_exptl_crystal_density_method 'not measured'
_exptl_crystal_description plate
_exptl_crystal_F_000 1424
_exptl_crystal_size_max 0.32
_exptl_crystal_size_mid 0.175
_exptl_crystal_size_min 0.015
_refine_diff_density_max 1.727
_refine_diff_density_min -0.527
_refine_diff_density_rms 0.122
_refine_ls_extinction_method none
_refine_ls_goodness_of_fit_ref 1.026
_refine_ls_hydrogen_treatment constr
_refine_ls_matrix_type full
_refine_ls_number_parameters 298
_refine_ls_number_reflns 6675
_refine_ls_number_restraints 0
_refine_ls_restrained_S_all 1.026
_refine_ls_R_factor_all 0.0418
_refine_ls_R_factor_gt 0.0333
_refine_ls_shift/su_max 0.002
_refine_ls_shift/su_mean 0.000
_refine_ls_structure_factor_coef Fsqd
_refine_ls_weighting_details 'calc w=1/[\s^2^(Fo^2^)+(0.0407P)^2^+0.0000P] where P=(Fo^2^+2Fc^2^)/3'
_refine_ls_weighting_scheme calc
_refine_ls_wR_factor_gt 0.0818
_refine_ls_wR_factor_ref 0.0859
_reflns_number_gt 5725
_reflns_number_total 6675
_reflns_threshold_expression >2sigma(I)
_cod_data_source_file om200214w_si_002.cif
_cod_data_source_block KG131
_cod_original_cell_volume 3406.4(14)
_cod_original_sg_symbol_Hall '-P 2yn '
_cod_original_sg_symbol_H-M 'P 21/n'
_cod_database_code 4064613

loop_
_symmetry_equiv_pos_as_xyz
'x, y, z'
'-x+1/2, y+1/2, -z+1/2'
'-x, -y, -z'
'x-1/2, -y-1/2, z-1/2'

loop_
_atom_site_label
_atom_site_type_symbol
_atom_site_fract_x
_atom_site_fract_y
_atom_site_fract_z
_atom_site_U_iso_or_equiv
_atom_site_adp_type
_atom_site_occupancy
_atom_site_symmetry_multiplicity
_atom_site_calc_flag
_atom_site_refinement_flags
C1 C 0.1604(3) 1.0207(4) 0.5919(2) 0.0323(9) Uani 1 1 d .
C2 C 0.2368(3) 1.0159(4) 0.5665(2) 0.0351(10) Uani 1 1 d .
C3 C 0.4479(3) 1.0618(4) 0.5687(2) 0.0439(11) Uani 1 1 d .
H3A H 0.4580 1.0778 0.6146 0.066 Uiso 1 1 calc R
H3B H 0.4928 1.1085 0.5496 0.066 Uiso 1 1 calc R
H3C H 0.4590 0.9789 0.5619 0.066 Uiso 1 1 calc R
C4 C 0.3010(4) 1.0704(4) 0.4429(2) 0.0488(12) Uani 1 1 d .
H4A H 0.2347 1.0908 0.4233 0.073 Uiso 1 1 calc R
H4B H 0.3119 0.9875 0.4360 0.073 Uiso 1 1 calc R
H4C H 0.3455 1.1172 0.4236 0.073 Uiso 1 1 calc R
C5 C 0.3080(4) 1.2597(4) 0.5434(3) 0.0500(13) Uani 1 1 d .
H5A H 0.3188 1.2758 0.5894 0.075 Uiso 1 1 calc R
H5B H 0.2430 1.2843 0.5233 0.075 Uiso 1 1 calc R
H5C H 0.3552 1.3028 0.5245 0.075 Uiso 1 1 calc R
C6 C 0.3594(4) 0.7415(4) 0.5044(2) 0.0530(13) Uani 1 1 d .
H6A H 0.3075 0.7566 0.4669 0.064 Uiso 1 1 calc R
H6B H 0.3966 0.8146 0.5136 0.064 Uiso 1 1 calc R
C7 C 0.4262(6) 0.6494(5) 0.4851(4) 0.081(2) Uani 1 1 d .
H7A H 0.4512 0.6771 0.4481 0.121 Uiso 1 1 calc R
H7B H 0.3904 0.5769 0.4741 0.121 Uiso 1 1 calc R
H7C H 0.4799 0.6353 0.5209 0.121 Uiso 1 1 calc R
C8 C 0.4049(4) 0.6709(5) 0.6374(3) 0.0561(14) Uani 1 1 d .
H8A H 0.3795 0.6394 0.6739 0.067 Uiso 1 1 calc R
H8B H 0.4423 0.6082 0.6217 0.067 Uiso 1 1 calc R
C9 C 0.4721(4) 0.7716(5) 0.6607(3) 0.0663(16) Uani 1 1 d .
H9A H 0.5240 0.7444 0.6949 0.099 Uiso 1 1 calc R
H9B H 0.4361 0.8336 0.6771 0.099 Uiso 1 1 calc R
H9C H 0.4995 0.8017 0.6252 0.099 Uiso 1 1 calc R
C10 C 0.2491(4) 0.5683(4) 0.5513(3) 0.0588(15) Uani 1 1 d .
H10A H 0.2996 0.5143 0.5429 0.071 Uiso 1 1 calc R
H10B H 0.2233 0.5368 0.5877 0.071 Uiso 1 1 calc R
C11 C 0.1689(6) 0.5729(6) 0.4928(3) 0.089(2) Uani 1 1 d .
H11A H 0.1426 0.4945 0.4833 0.134 Uiso 1 1 calc R
H11B H 0.1943 0.6022 0.4563 0.134 Uiso 1 1 calc R
H11C H 0.1179 0.6249 0.5012 0.134 Uiso 1 1 calc R
C12 C 0.1749(4) 0.6379(4) 0.7104(2) 0.0428(12) Uani 1 1 d .
H12A H 0.1948 0.5729 0.6854 0.051 Uiso 1 1 calc R
H12B H 0.2343 0.6746 0.7344 0.051 Uiso 1 1 calc R
C13 C 0.1209(4) 0.5862(5) 0.7587(2) 0.0538(13) Uani 1 1 d .
H13A H 0.1622 0.5300 0.7858 0.081 Uiso 1 1 calc R
H13B H 0.0628 0.5466 0.7362 0.081 Uiso 1 1 calc R
H13C H 0.1027 0.6485 0.7854 0.081 Uiso 1 1 calc R
C14 C 0.0121(4) 0.6631(4) 0.6072(3) 0.0521(14) Uani 1 1 d .
H14A H 0.0381 0.5948 0.5879 0.062 Uiso 1 1 calc R
H14B H -0.0291 0.6340 0.6363 0.062 Uiso 1 1 calc R
C15 C -0.0486(4) 0.7357(5) 0.5547(3) 0.086(2) Uani 1 1 d .
H15A H -0.1010 0.6878 0.5311 0.128 Uiso 1 1 calc R
H15B H -0.0083 0.7636 0.5253 0.128 Uiso 1 1 calc R
H15C H -0.0756 0.8026 0.5737 0.128 Uiso 1 1 calc R
C16 C 0.0502(4) 0.8362(4) 0.7041(3) 0.0488(13) Uani 1 1 d .
H16A H 0.0049 0.8894 0.6767 0.059 Uiso 1 1 calc R
H16B H 0.0123 0.7848 0.7270 0.059 Uiso 1 1 calc R
C17 C 0.1196(5) 0.9079(5) 0.7527(3) 0.0710(17) Uani 1 1 d .
H17A H 0.0833 0.9538 0.7786 0.106 Uiso 1 1 calc R
H17B H 0.1563 0.9604 0.7302 0.106 Uiso 1 1 calc R
H17C H 0.1639 0.8557 0.7805 0.106 Uiso 1 1 calc R
C20 C 0.0915(3) 1.1038(4) 0.6107(2) 0.0336(9) Uani 1 1 d .
C21 C -0.0078(3) 1.0847(4) 0.5947(2) 0.0423(11) Uani 1 1 d .
H21A H -0.0324 1.0182 0.5704 0.051 Uiso 1 1 calc R
C22 C -0.0702(4) 1.1634(4) 0.6147(3) 0.0497(13) Uani 1 1 d .
H22A H -0.1375 1.1499 0.6033 0.060 Uiso 1 1 calc R
C23 C -0.0378(3) 1.2601(4) 0.6504(2) 0.0411(11) Uani 1 1 d .
C24 C 0.0609(4) 1.2799(4) 0.6654(2) 0.0483(13) Uani 1 1 d .
H24A H 0.0851 1.3470 0.6893 0.058 Uiso 1 1 calc R
C25 C 0.1239(3) 1.2029(4) 0.6457(2) 0.0425(11) Uani 1 1 d .
H25A H 0.1910 1.2180 0.6563 0.051 Uiso 1 1 calc R
C26 C -0.1036(4) 1.3406(4) 0.6719(3) 0.0501(13) Uani 1 1 d .
C27 C -0.1568(4) 1.4096(5) 0.6891(3) 0.0531(13) Uani 1 1 d .
C28 C -0.3414(5) 1.4484(6) 0.7373(4) 0.089(2) Uani 1 1 d .
H28A H -0.3194 1.3943 0.7727 0.134 Uiso 1 1 calc R
H28B H -0.3775 1.4054 0.7006 0.134 Uiso 1 1 calc R
H28C H -0.3831 1.5076 0.7507 0.134 Uiso 1 1 calc R
C29 C -0.1654(5) 1.5999(6) 0.7839(3) 0.0752(18) Uani 1 1 d .
H29A H -0.1455 1.5455 0.8194 0.113 Uiso 1 1 calc R
H29B H -0.2054 1.6614 0.7970 0.113 Uiso 1 1 calc R
H29C H -0.1084 1.6348 0.7720 0.113 Uiso 1 1 calc R
C30 C -0.2741(5) 1.6232(6) 0.6460(3) 0.081(2) Uani 1 1 d .
H30A H -0.2173 1.6598 0.6347 0.121 Uiso 1 1 calc R
H30B H -0.3159 1.6834 0.6584 0.121 Uiso 1 1 calc R
H30C H -0.3093 1.5801 0.6090 0.121 Uiso 1 1 calc R
P1 P 0.30270(9) 0.71018(10) 0.57310(6) 0.0371(3) Uani 1 1 d .
P2 P 0.11166(8) 0.74674(10) 0.65328(5) 0.0331(3) Uani 1 1 d .
Pt1 Pt 0.203181(11) 0.851585(13) 0.597250(7) 0.02903(7) Uani 1 1 d .
Si1 Si 0.32167(9) 1.10046(11) 0.53036(6) 0.0348(3) Uani 1 1 d .
Si2 Si -0.23565(10) 1.52036(12) 0.71421(7) 0.0456(3) Uani 1 1 d .

loop_
_atom_site_aniso_label
_atom_site_aniso_U_11
_atom_site_aniso_U_22
_atom_site_aniso_U_33
_atom_site_aniso_U_23
_atom_site_aniso_U_13
_atom_site_aniso_U_12
C1 0.031(2) 0.025(2) 0.039(2) 0.0009(16) 0.0019(18) 0.0022(18)
C2 0.035(2) 0.025(2) 0.044(2) -0.0004(17) 0.007(2) 0.0079(18)
C3 0.039(3) 0.045(3) 0.049(3) 0.001(2) 0.014(2) 0.004(2)
C4 0.053(3) 0.049(3) 0.047(3) 0.007(2) 0.014(2) 0.002(2)
C5 0.050(3) 0.031(3) 0.069(3) 0.001(2) 0.012(3) -0.002(2)
C6 0.072(4) 0.043(3) 0.054(3) -0.001(2) 0.034(3) 0.003(3)
C7 0.101(6) 0.056(4) 0.104(5) -0.007(3) 0.066(5) 0.017(3)
C8 0.056(3) 0.054(3) 0.060(3) 0.017(3) 0.015(3) 0.024(3)
C9 0.053(3) 0.070(4) 0.072(4) 0.002(3) 0.000(3) 0.011(3)
C10 0.087(4) 0.026(3) 0.069(3) -0.005(2) 0.028(3) 0.006(3)
C11 0.128(6) 0.059(4) 0.076(4) -0.025(3) 0.007(4) -0.030(4)
C12 0.044(3) 0.044(3) 0.040(2) 0.0092(19) 0.007(2) 0.003(2)
C13 0.063(3) 0.047(3) 0.054(3) 0.012(2) 0.017(3) -0.002(3)
C14 0.047(3) 0.032(3) 0.070(3) 0.000(2) -0.006(3) -0.010(2)
C15 0.070(4) 0.051(4) 0.110(5) 0.006(3) -0.046(4) -0.005(3)
C16 0.049(3) 0.041(3) 0.065(3) -0.001(2) 0.034(3) -0.002(2)
C17 0.099(5) 0.052(4) 0.070(4) -0.021(3) 0.035(4) -0.015(3)
C20 0.034(2) 0.030(2) 0.037(2) 0.0049(18) 0.0087(19) 0.0085(19)
C21 0.036(2) 0.027(2) 0.064(3) -0.003(2) 0.010(2) 0.001(2)
C22 0.031(2) 0.038(3) 0.079(4) 0.002(2) 0.010(3) 0.011(2)
C23 0.044(3) 0.033(3) 0.049(3) 0.003(2) 0.017(2) 0.014(2)
C24 0.048(3) 0.041(3) 0.054(3) -0.014(2) 0.006(2) 0.007(2)
C25 0.035(2) 0.039(3) 0.052(3) -0.014(2) 0.006(2) 0.003(2)
C26 0.050(3) 0.051(3) 0.053(3) 0.006(2) 0.019(3) 0.016(2)
C27 0.059(3) 0.044(3) 0.061(3) 0.004(2) 0.021(3) 0.014(3)
C28 0.067(4) 0.072(5) 0.145(7) -0.002(4) 0.061(5) 0.004(4)
C29 0.076(4) 0.074(4) 0.077(4) -0.007(3) 0.021(4) 0.007(4)
C30 0.089(5) 0.080(5) 0.075(4) 0.022(3) 0.021(4) 0.045(4)
P1 0.0456(7) 0.0243(6) 0.0433(6) 0.0022(5) 0.0135(5) 0.0095(5)
P2 0.0298(6) 0.0266(6) 0.0426(6) -0.0005(4) 0.0065(5) -0.0022(5)
Pt1 0.03009(11) 0.02216(11) 0.03440(10) -0.00024(6) 0.00523(7) 0.00349(6)
Si1 0.0382(7) 0.0253(6) 0.0426(6) 0.0027(5) 0.0118(5) 0.0049(5)
Si2 0.0442(8) 0.0413(8) 0.0573(8) 0.0069(6) 0.0246(7) 0.0155(6)

loop_
_atom_type_symbol
_atom_type_description
_atom_type_scat_dispersion_real
_atom_type_scat_dispersion_imag
_atom_type_scat_source
C C 0.0033 0.0016 'International Tables Vol C Tables 4.2.6.8 and 6.1.1.4'
H H 0.0000 0.0000 'International Tables Vol C Tables 4.2.6.8 and 6.1.1.4'
Si Si 0.0817 0.0704 'International Tables Vol C Tables 4.2.6.8 and 6.1.1.4'
P P 0.1023 0.0942 'International Tables Vol C Tables 4.2.6.8 and 6.1.1.4'
Pt Pt -1.7033 8.3905 'International Tables Vol C Tables 4.2.6.8 and 6.1.1.4'

loop_
_geom_angle_atom_site_label_1
_geom_angle_atom_site_label_2
_geom_angle_atom_site_label_3
_geom_angle
C2 C1 C20 142.1(4)
C2 C1 Pt1 73.7(3)
C20 C1 Pt1 144.0(3)
C1 C2 Si1 145.2(3)
C1 C2 Pt1 69.4(3)
Si1 C2 Pt1 145.4(2)
Si1 C3 H3A 109.5
Si1 C3 H3B 109.5
H3A C3 H3B 109.5
Si1 C3 H3C 109.5
H3A C3 H3C 109.5
H3B C3 H3C 109.5
Si1 C4 H4A 109.5
Si1 C4 H4B 109.5
H4A C4 H4B 109.5
Si1 C4 H4C 109.5
H4A C4 H4C 109.5
H4B C4 H4C 109.5
Si1 C5 H5A 109.5
Si1 C5 H5B 109.5
H5A C5 H5B 109.5
Si1 C5 H5C 109.5
H5A C5 H5C 109.5
H5B C5 H5C 109.5
C7 C6 P1 118.0(4)
C7 C6 H6A 107.8
P1 C6 H6A 107.8
C7 C6 H6B 107.8
P1 C6 H6B 107.8
H6A C6 H6B 107.1
C6 C7 H7A 109.5
C6 C7 H7B 109.5
H7A C7 H7B 109.5
C6 C7 H7C 109.5
H7A C7 H7C 109.5
H7B C7 H7C 109.5
C9 C8 P1 114.1(4)
C9 C8 H8A 108.7
P1 C8 H8A 108.7
C9 C8 H8B 108.7
P1 C8 H8B 108.7
H8A C8 H8B 107.6
C8 C9 H9A 109.5
C8 C9 H9B 109.5
H9A C9 H9B 109.5
C8 C9 H9C 109.5
H9A C9 H9C 109.5
H9B C9 H9C 109.5
C11 C10 P1 112.9(4)
C11 C10 H10A 109.0
P1 C10 H10A 109.0
C11 C10 H10B 109.0
P1 C10 H10B 109.0
H10A C10 H10B 107.8
C10 C11 H11A 109.5
C10 C11 H11B 109.5
H11A C11 H11B 109.5
C10 C11 H11C 109.5
H11A C11 H11C 109.5
H11B C11 H11C 109.5
C13 C12 P2 117.9(4)
C13 C12 H12A 107.8
P2 C12 H12A 107.8
C13 C12 H12B 107.8
P2 C12 H12B 107.8
H12A C12 H12B 107.2
C12 C13 H13A 109.5
C12 C13 H13B 109.5
H13A C13 H13B 109.5
C12 C13 H13C 109.5
H13A C13 H13C 109.5
H13B C13 H13C 109.5
C15 C14 P2 112.0(3)
C15 C14 H14A 109.2
P2 C14 H14A 109.2
C15 C14 H14B 109.2
P2 C14 H14B 109.2
H14A C14 H14B 107.9
C14 C15 H15A 109.5
C14 C15 H15B 109.5
H15A C15 H15B 109.5
C14 C15 H15C 109.5
H15A C15 H15C 109.5
H15B C15 H15C 109.5
C17 C16 P2 112.7(4)
C17 C16 H16A 109.0
P2 C16 H16A 109.0
C17 C16 H16B 109.0
P2 C16 H16B 109.0
H16A C16 H16B 107.8
C16 C17 H17A 109.5
C16 C17 H17B 109.5
H17A C17 H17B 109.5
C16 C17 H17C 109.5
H17A C17 H17C 109.5
H17B C17 H17C 109.5
C25 C20 C21 118.1(4)
C25 C20 C1 120.5(4)
C21 C20 C1 121.4(4)
C22 C21 C20 119.6(4)
C22 C21 H21A 120.2
C20 C21 H21A 120.2
C23 C22 C21 122.1(5)
C23 C22 H22A 118.9
C21 C22 H22A 118.9
C22 C23 C24 118.1(4)
C22 C23 C26 121.6(5)
C24 C23 C26 120.2(4)
C25 C24 C23 120.5(5)
C25 C24 H24A 119.8
C23 C24 H24A 119.8
C24 C25 C20 121.5(4)
C24 C25 H25A 119.2
C20 C25 H25A 119.2
C27 C26 C23 178.3(6)
C26 C27 Si2 177.6(6)
Si2 C28 H28A 109.5
Si2 C28 H28B 109.5
H28A C28 H28B 109.5
Si2 C28 H28C 109.5
H28A C28 H28C 109.5
H28B C28 H28C 109.5
Si2 C29 H29A 109.5
Si2 C29 H29B 109.5
H29A C29 H29B 109.5
Si2 C29 H29C 109.5
H29A C29 H29C 109.5
H29B C29 H29C 109.5
Si2 C30 H30A 109.5
Si2 C30 H30B 109.5
H30A C30 H30B 109.5
Si2 C30 H30C 109.5
H30A C30 H30C 109.5
H30B C30 H30C 109.5
C10 P1 C6 101.3(3)
C10 P1 C8 101.5(3)
C6 P1 C8 103.7(3)
C10 P1 Pt1 116.7(2)
C6 P1 Pt1 115.36(17)
C8 P1 Pt1 115.95(19)
C14 P2 C16 101.9(3)
C14 P2 C12 102.9(2)
C16 P2 C12 102.4(2)
C14 P2 Pt1 117.1(2)
C16 P2 Pt1 113.64(17)
C12 P2 Pt1 116.81(17)
C1 Pt1 C2 36.94(17)
C1 Pt1 P2 109.89(13)
C2 Pt1 P2 146.53(13)
C1 Pt1 P1 149.45(13)
C2 Pt1 P1 112.61(13)
P2 Pt1 P1 100.66(4)
C2 Si1 C4 109.7(2)
C2 Si1 C5 111.1(2)
C4 Si1 C5 109.3(2)
C2 Si1 C3 110.0(2)
C4 Si1 C3 110.1(2)
C5 Si1 C3 106.6(2)
C27 Si2 C29 108.2(3)
C27 Si2 C28 109.7(3)
C29 Si2 C28 109.8(4)
C27 Si2 C30 108.1(3)
C29 Si2 C30 110.0(3)
C28 Si2 C30 111.0(4)

loop_
_geom_bond_atom_site_label_1
_geom_bond_atom_site_label_2
_geom_bond_distance
C1 C2 1.304(6)
C1 C20 1.475(6)
C1 Pt1 2.031(4)
C2 Si1 1.831(5)
C2 Pt1 2.082(4)
C3 Si1 1.870(5)
C3 H3A 0.9800
C3 H3B 0.9800
C3 H3C 0.9800
C4 Si1 1.863(5)
C4 H4A 0.9800
C4 H4B 0.9800
C4 H4C 0.9800
C5 Si1 1.865(5)
C5 H5A 0.9800
C5 H5B 0.9800
C5 H5C 0.9800
C6 C7 1.528(7)
C6 P1 1.842(5)
C6 H6A 0.9900
C6 H6B 0.9900
C7 H7A 0.9800
C7 H7B 0.9800
C7 H7C 0.9800
C8 C9 1.518(8)
C8 P1 1.845(5)
C8 H8A 0.9900
C8 H8B 0.9900
C9 H9A 0.9800
C9 H9B 0.9800
C9 H9C 0.9800
C10 C11 1.515(8)
C10 P1 1.819(5)
C10 H10A 0.9900
C10 H10B 0.9900
C11 H11A 0.9800
C11 H11B 0.9800
C11 H11C 0.9800
C12 C13 1.522(7)
C12 P2 1.849(4)
C12 H12A 0.9900
C12 H12B 0.9900
C13 H13A 0.9800
C13 H13B 0.9800
C13 H13C 0.9800
C14 C15 1.522(7)
C14 P2 1.826(5)
C14 H14A 0.9900
C14 H14B 0.9900
C15 H15A 0.9800
C15 H15B 0.9800
C15 H15C 0.9800
C16 C17 1.524(8)
C16 P2 1.833(5)
C16 H16A 0.9900
C16 H16B 0.9900
C17 H17A 0.9800
C17 H17B 0.9800
C17 H17C 0.9800
C20 C25 1.389(6)
C20 C21 1.399(6)
C21 C22 1.389(7)
C21 H21A 0.9500
C22 C23 1.374(7)
C22 H22A 0.9500
C23 C24 1.392(7)
C23 C26 1.451(7)
C24 C25 1.379(6)
C24 H24A 0.9500
C25 H25A 0.9500
C26 C27 1.200(7)
C27 Si2 1.841(6)
C28 Si2 1.861(6)
C28 H28A 0.9800
C28 H28B 0.9800
C28 H28C 0.9800
C29 Si2 1.860(6)
C29 H29A 0.9800
C29 H29B 0.9800
C29 H29C 0.9800
C30 Si2 1.870(6)
C30 H30A 0.9800
C30 H30B 0.9800
C30 H30C 0.9800
P1 Pt1 2.2753(12)
P2 Pt1 2.2741(12)

loop_
_geom_torsion_atom_site_label_1
_geom_torsion_atom_site_label_2
_geom_torsion_atom_site_label_3
_geom_torsion_atom_site_label_4
_geom_torsion
C20 C1 C2 Si1 -2.9(10)
Pt1 C1 C2 Si1 -177.5(6)
C20 C1 C2 Pt1 174.6(6)
C2 C1 C20 C25 -47.8(8)
Pt1 C1 C20 C25 123.4(5)
C2 C1 C20 C21 133.2(6)
Pt1 C1 C20 C21 -55.7(7)
C25 C20 C21 C22 -0.7(7)
C1 C20 C21 C22 178.3(4)
C20 C21 C22 C23 -0.6(8)
C21 C22 C23 C24 1.5(8)
C21 C22 C23 C26 -178.9(5)
C22 C23 C24 C25 -1.2(8)
C26 C23 C24 C25 179.2(5)
C23 C24 C25 C20 -0.1(8)
C21 C20 C25 C24 1.0(7)
C1 C20 C25 C24 -178.0(5)
C11 C10 P1 C6 -66.2(5)
C11 C10 P1 C8 -173.0(5)
C11 C10 P1 Pt1 60.0(5)
C7 C6 P1 C10 -52.2(6)
C7 C6 P1 C8 52.8(5)
C7 C6 P1 Pt1 -179.3(4)
C9 C8 P1 C10 173.1(4)
C9 C8 P1 C6 68.3(5)
C9 C8 P1 Pt1 -59.3(5)
C15 C14 P2 C16 76.4(5)
C15 C14 P2 C12 -177.8(5)
C15 C14 P2 Pt1 -48.2(5)
C17 C16 P2 C14 174.7(4)
C17 C16 P2 C12 68.4(4)
C17 C16 P2 Pt1 -58.5(4)
C13 C12 P2 C14 -63.6(4)
C13 C12 P2 C16 41.9(4)
C13 C12 P2 Pt1 166.7(3)
C20 C1 Pt1 C2 -174.3(6)
C2 C1 Pt1 P2 174.2(2)
C20 C1 Pt1 P2 -0.1(5)
C2 C1 Pt1 P1 -5.8(4)
C20 C1 Pt1 P1 179.8(4)
Si1 C2 Pt1 C1 177.5(6)
C1 C2 Pt1 P2 -9.8(4)
Si1 C2 Pt1 P2 167.7(2)
C1 C2 Pt1 P1 176.8(2)
Si1 C2 Pt1 P1 -5.7(4)
C14 P2 Pt1 C1 98.7(2)
C16 P2 Pt1 C1 -19.8(2)
C12 P2 Pt1 C1 -138.6(2)
C14 P2 Pt1 C2 105.0(3)
C16 P2 Pt1 C2 -13.5(3)
C12 P2 Pt1 C2 -132.4(3)
C14 P2 Pt1 P1 -81.3(2)
C16 P2 Pt1 P1 160.3(2)
C12 P2 Pt1 P1 41.40(18)
C10 P1 Pt1 C1 -140.2(3)
C6 P1 Pt1 C1 -21.4(3)
C8 P1 Pt1 C1 100.2(3)
C10 P1 Pt1 C2 -144.0(2)
C6 P1 Pt1 C2 -25.2(2)
C8 P1 Pt1 C2 96.4(2)
C10 P1 Pt1 P2 39.7(2)
C6 P1 Pt1 P2 158.6(2)
C8 P1 Pt1 P2 -79.9(2)
C1 C2 Si1 C4 -108.1(6)
Pt1 C2 Si1 C4 75.9(4)
C1 C2 Si1 C5 12.8(6)
Pt1 C2 Si1 C5 -163.1(4)
C1 C2 Si1 C3 130.6(6)
Pt1 C2 Si1 C3 -45.3(5)
